data_7239584
loop_
_publ_author_name
'Porosa, Lukasz M.'
'Mistry, Kamlesh B.'
'Mocella, Amanda'
'Deng, Hellen'
'Hamzehi, Shayan'
'Caschera, Alex'
'Lough, Alan J.'
'Wolfaardt, Gideon'
'Foucher, Daniel A.'

_publ_section_title
;
 Synthesis, structures and properties of self-assembling quaternary
 ammonium dansyl fluorescent tags for porous and non-porous surfaces
;
_journal_issue 11
_journal_name_full 'J. Mater. Chem. B'
_journal_page_first 1509
_journal_paper_doi 10.1039/C3TB21633K
_journal_volume 2
_journal_year 2014
_chemical_formula_moiety 'C17 H25 N3 O2 S'
_chemical_formula_sum 'C17 H25 N3 O2 S'
_chemical_formula_weight 335.46
_space_group_IT_number 14
_space_group_name_Hall '-P 2ybc'
_space_group_name_H-M_alt 'P 1 21/c 1'
_symmetry_cell_setting monoclinic
_symmetry_space_group_name_Hall '-P 2ybc'
_symmetry_space_group_name_H-M 'P 1 21/c 1'
_atom_sites_solution_hydrogens geom
_atom_sites_solution_primary direct
_atom_sites_solution_secondary difmap
_audit_creation_method SHELXL-97
_cell_angle_alpha 90.00
_cell_angle_beta 101.5820(13)
_cell_angle_gamma 90.00
_cell_formula_units_Z 4
_cell_length_a 10.5518(3)
_cell_length_b 12.7906(3)
_cell_length_c 13.4228(4)
_cell_measurement_reflns_used 15607
_cell_measurement_temperature 150(1)
_cell_measurement_theta_max 27.5
_cell_measurement_theta_min 2.8
_cell_volume 1774.71(8)
_computing_cell_refinement 'Denzo-SMN (Otwinowski & Minor, 1997)'
_computing_data_collection 'Collect (Nonius B.V., 1997-2002)'
_computing_data_reduction Denzo-SMN
_computing_molecular_graphics 'PLATON (Spek, 2009)'
_computing_publication_material 'SHELXTL V6.1'
_computing_structure_refinement 'SHELXTL V6.1 (Sheldrick, 2008)'
_computing_structure_solution 'SIR-92 (Altomare et al., 1994)'
_diffrn_ambient_temperature 150(1)
_diffrn_detector_area_resol_mean 9
_diffrn_measured_fraction_theta_full 0.989
_diffrn_measured_fraction_theta_max 0.989
_diffrn_measurement_device_type 'Nonius KappaCCD'
_diffrn_measurement_method '\f scans and \w scans with \k offsets'
_diffrn_radiation_monochromator graphite
_diffrn_radiation_source 'fine-focus sealed tube'
_diffrn_radiation_type MoK\a
_diffrn_radiation_wavelength 0.71073
_diffrn_reflns_av_R_equivalents 0.0778
_diffrn_reflns_av_sigmaI/netI 0.0620
_diffrn_reflns_limit_h_max 13
_diffrn_reflns_limit_h_min -13
_diffrn_reflns_limit_k_max 16
_diffrn_reflns_limit_k_min -13
_diffrn_reflns_limit_l_max 17
_diffrn_reflns_limit_l_min -17
_diffrn_reflns_number 15607
_diffrn_reflns_theta_full 27.49
_diffrn_reflns_theta_max 27.49
_diffrn_reflns_theta_min 2.76
_exptl_absorpt_coefficient_mu 0.195
_exptl_absorpt_correction_T_max 1.005
_exptl_absorpt_correction_T_min 0.658
_exptl_absorpt_correction_type multi-scan
_exptl_absorpt_process_details
;
multi-scan from symmetry-related measurements 
 Sortav (Blessing 1995)
;
_exptl_crystal_colour colourless
_exptl_crystal_density_diffrn 1.256
_exptl_crystal_density_method 'not measured'
_exptl_crystal_description plate
_exptl_crystal_F_000 720
_exptl_crystal_size_max 0.35
_exptl_crystal_size_mid 0.30
_exptl_crystal_size_min 0.05
_refine_diff_density_max 0.380
_refine_diff_density_min -0.394
_refine_diff_density_rms 0.060
_refine_ls_extinction_method none
_refine_ls_goodness_of_fit_ref 1.056
_refine_ls_hydrogen_treatment mixed
_refine_ls_matrix_type full
_refine_ls_number_parameters 216
_refine_ls_number_reflns 4028
_refine_ls_number_restraints 0
_refine_ls_restrained_S_all 1.056
_refine_ls_R_factor_all 0.0938
_refine_ls_R_factor_gt 0.0551
_refine_ls_shift/su_max 0.000
_refine_ls_shift/su_mean 0.000
_refine_ls_structure_factor_coef Fsqd
_refine_ls_weighting_details 'calc w=1/[\s^2^(Fo^2^)+(0.0794P)^2^+0.2813P] where P=(Fo^2^+2Fc^2^)/3'
_refine_ls_weighting_scheme calc
_refine_ls_wR_factor_gt 0.1321
_refine_ls_wR_factor_ref 0.1567
_reflns_number_gt 2656
_reflns_number_total 4028
_reflns_threshold_expression I>2\s(I)
_cod_data_source_file c3tb21633k.txt
_cod_data_source_block k1177
_cod_depositor_comments
;
The following automatic conversions were performed:

data item '_symmetry_cell_setting' value 'Monoclinic' was changed to
'monoclinic' in accordance with the
/home/saulius/struct/COD-crude-data/automatic-downloads/DataCite-retrospective/RSC/depositions/lib/dictionaries/cif_core.dic
dictionary named 'cif_core.dic' version 2.4.2 last updated on
2011-04-26.

Automatic conversion script
Id: cif_fix_values 6909 2019-04-08 15:41:33Z antanas 
;
_cod_original_sg_symbol_H-M 'P 21/c'
_cod_database_code 7239584

loop_
_symmetry_equiv_pos_as_xyz
'x, y, z'
'-x, y+1/2, -z+1/2'
'-x, -y, -z'
'x, -y-1/2, z-1/2'

loop_
_atom_site_label
_atom_site_type_symbol
_atom_site_fract_x
_atom_site_fract_y
_atom_site_fract_z
_atom_site_U_iso_or_equiv
_atom_site_adp_type
_atom_site_occupancy
_atom_site_symmetry_multiplicity
_atom_site_calc_flag
_atom_site_refinement_flags
S1 S 0.59798(5) 0.78655(4) 0.43586(4) 0.03326(19) Uani 1 1 d .
O1 O 0.67185(14) 0.75965(12) 0.36132(12) 0.0391(4) Uani 1 1 d .
O2 O 0.63556(14) 0.87775(12) 0.49733(12) 0.0436(4) Uani 1 1 d .
N1 N 0.02807(18) 0.71762(16) 0.14255(15) 0.0448(5) Uani 1 1 d .
N2 N 0.59578(19) 0.68684(15) 0.50628(14) 0.0350(5) Uani 1 1 d .
H1N H 0.632(2) 0.634(2) 0.492(2) 0.058(8) Uiso 1 1 d .
N3 N 0.26225(18) 0.49763(14) 0.51242(15) 0.0396(5) Uani 1 1 d .
C1 C 0.4331(2) 0.80756(16) 0.37578(16) 0.0308(5) Uani 1 1 d .
C2 C 0.3730(2) 0.89191(16) 0.40822(17) 0.0364(5) Uani 1 1 d .
H2A H 0.4197 0.9367 0.4591 0.044 Uiso 1 1 calc R
C3 C 0.2419(2) 0.91275(17) 0.36642(18) 0.0402(6) Uani 1 1 d .
H3A H 0.2008 0.9720 0.3886 0.048 Uiso 1 1 calc R
C4 C 0.1740(2) 0.84817(17) 0.29441(18) 0.0394(6) Uani 1 1 d .
H4A H 0.0859 0.8634 0.2668 0.047 Uiso 1 1 calc R
C5 C 0.2315(2) 0.75872(16) 0.25950(16) 0.0323(5) Uani 1 1 d .
C6 C 0.1609(2) 0.69190(17) 0.18282(17) 0.0358(5) Uani 1 1 d .
C7 C 0.2219(2) 0.60883(18) 0.14880(17) 0.0405(6) Uani 1 1 d .
H7A H 0.1751 0.5652 0.0969 0.049 Uiso 1 1 calc R
C8 C 0.3525(2) 0.58689(17) 0.18929(17) 0.0371(5) Uani 1 1 d .
H8A H 0.3925 0.5283 0.1649 0.044 Uiso 1 1 calc R
C9 C 0.4231(2) 0.64898(15) 0.26360(16) 0.0322(5) Uani 1 1 d .
H9A H 0.5111 0.6326 0.2907 0.039 Uiso 1 1 calc R
C10 C 0.3656(2) 0.73716(15) 0.30013(16) 0.0295(5) Uani 1 1 d .
C11 C -0.0211(3) 0.6810(2) 0.0387(2) 0.0606(8) Uani 1 1 d .
H11A H 0.0379 0.7030 -0.0052 0.091 Uiso 1 1 calc R
H11B H -0.1070 0.7109 0.0132 0.091 Uiso 1 1 calc R
H11C H -0.0272 0.6045 0.0384 0.091 Uiso 1 1 calc R
C12 C -0.0596(3) 0.6885(2) 0.2097(2) 0.0603(7) Uani 1 1 d .
H12A H -0.0287 0.7190 0.2772 0.090 Uiso 1 1 calc R
H12B H -0.0622 0.6122 0.2155 0.090 Uiso 1 1 calc R
H12C H -0.1467 0.7148 0.1814 0.090 Uiso 1 1 calc R
C13 C 0.5415(2) 0.69038(18) 0.59837(17) 0.0403(6) Uani 1 1 d .
H13A H 0.4906 0.7554 0.5984 0.048 Uiso 1 1 calc R
H13B H 0.6128 0.6917 0.6588 0.048 Uiso 1 1 calc R
C14 C 0.4552(2) 0.59663(17) 0.60505(17) 0.0389(6) Uani 1 1 d .
H14A H 0.5048 0.5317 0.6005 0.047 Uiso 1 1 calc R
H14B H 0.4292 0.5971 0.6719 0.047 Uiso 1 1 calc R
C15 C 0.3352(2) 0.59659(16) 0.52154(18) 0.0393(5) Uani 1 1 d .
H15A H 0.2776 0.6539 0.5346 0.047 Uiso 1 1 calc R
H15B H 0.3608 0.6114 0.4559 0.047 Uiso 1 1 calc R
C16 C 0.1965(3) 0.4823(2) 0.5981(2) 0.0561(7) Uani 1 1 d .
H16A H 0.2609 0.4804 0.6619 0.084 Uiso 1 1 calc R
H16B H 0.1486 0.4162 0.5893 0.084 Uiso 1 1 calc R
H16C H 0.1363 0.5402 0.6003 0.084 Uiso 1 1 calc R
C17 C 0.1682(2) 0.4954(2) 0.4161(2) 0.0537(7) Uani 1 1 d .
H17A H 0.2134 0.5038 0.3596 0.081 Uiso 1 1 calc R
H17B H 0.1060 0.5526 0.4149 0.081 Uiso 1 1 calc R
H17C H 0.1223 0.4284 0.4094 0.081 Uiso 1 1 calc R

loop_
_atom_site_aniso_label
_atom_site_aniso_U_11
_atom_site_aniso_U_22
_atom_site_aniso_U_33
_atom_site_aniso_U_23
_atom_site_aniso_U_13
_atom_site_aniso_U_12
S1 0.0311(3) 0.0315(3) 0.0341(3) 0.0013(2) -0.0006(2) -0.0024(2)
O1 0.0317(8) 0.0497(10) 0.0356(9) 0.0045(7) 0.0061(7) -0.0059(7)
O2 0.0400(9) 0.0323(8) 0.0515(11) -0.0072(7) -0.0077(8) -0.0053(7)
N1 0.0309(11) 0.0593(13) 0.0397(12) 0.0013(9) -0.0040(9) -0.0083(9)
N2 0.0439(11) 0.0316(10) 0.0300(11) 0.0017(8) 0.0087(9) 0.0092(8)
N3 0.0395(11) 0.0403(11) 0.0429(12) 0.0056(9) 0.0179(9) 0.0071(8)
C1 0.0310(11) 0.0287(11) 0.0312(12) 0.0060(8) 0.0024(9) -0.0039(8)
C2 0.0370(12) 0.0317(12) 0.0369(13) 0.0001(9) -0.0007(10) -0.0011(9)
C3 0.0396(13) 0.0329(12) 0.0459(15) 0.0001(10) 0.0031(11) 0.0067(9)
C4 0.0299(12) 0.0406(13) 0.0453(14) 0.0060(10) 0.0018(10) 0.0046(9)
C5 0.0330(12) 0.0337(11) 0.0290(12) 0.0067(9) 0.0029(9) -0.0030(9)
C6 0.0326(12) 0.0405(12) 0.0324(12) 0.0067(10) 0.0016(10) -0.0066(9)
C7 0.0458(14) 0.0402(13) 0.0327(13) -0.0047(10) 0.0012(11) -0.0128(10)
C8 0.0425(13) 0.0358(12) 0.0335(12) -0.0008(9) 0.0090(10) -0.0033(9)
C9 0.0328(11) 0.0329(11) 0.0303(12) 0.0045(9) 0.0052(9) -0.0018(9)
C10 0.0333(11) 0.0278(11) 0.0271(11) 0.0057(9) 0.0051(9) -0.0040(8)
C11 0.0470(16) 0.081(2) 0.0451(16) -0.0033(14) -0.0106(13) -0.0070(14)
C12 0.0393(15) 0.0765(19) 0.0632(19) 0.0011(15) 0.0059(13) -0.0132(13)
C13 0.0473(14) 0.0430(13) 0.0306(13) -0.0012(10) 0.0081(11) 0.0095(10)
C14 0.0512(14) 0.0394(13) 0.0297(12) 0.0041(10) 0.0168(11) 0.0110(10)
C15 0.0424(13) 0.0349(12) 0.0438(14) 0.0081(10) 0.0164(11) 0.0098(9)
C16 0.0559(16) 0.0584(16) 0.0652(19) 0.0048(14) 0.0389(15) 0.0077(12)
C17 0.0429(14) 0.0560(16) 0.0615(18) 0.0098(13) 0.0086(13) 0.0047(12)

loop_
_atom_type_symbol
_atom_type_description
_atom_type_scat_dispersion_real
_atom_type_scat_dispersion_imag
_atom_type_scat_source
C C 0.0033 0.0016 'International Tables Vol C Tables 4.2.6.8 and 6.1.1.4'
H H 0.0000 0.0000 'International Tables Vol C Tables 4.2.6.8 and 6.1.1.4'
N N 0.0061 0.0033 'International Tables Vol C Tables 4.2.6.8 and 6.1.1.4'
O O 0.0106 0.0060 'International Tables Vol C Tables 4.2.6.8 and 6.1.1.4'
S S 0.1246 0.1234 'International Tables Vol C Tables 4.2.6.8 and 6.1.1.4'

loop_
_geom_angle_atom_site_label_1
_geom_angle_atom_site_label_2
_geom_angle_atom_site_label_3
_geom_angle
O1 S1 O2 118.10(9)
O1 S1 N2 107.36(10)
O2 S1 N2 110.16(10)
O1 S1 C1 109.83(10)
O2 S1 C1 105.58(9)
N2 S1 C1 105.07(10)
C6 N1 C11 114.7(2)
C6 N1 C12 113.57(19)
C11 N1 C12 111.0(2)
C13 N2 S1 122.15(15)
C17 N3 C16 110.23(19)
C17 N3 C15 109.88(18)
C16 N3 C15 111.69(19)
C2 C1 C10 121.7(2)
C2 C1 S1 116.60(17)
C10 C1 S1 121.70(16)
C1 C2 C3 120.2(2)
C4 C3 C2 120.2(2)
C3 C4 C5 121.7(2)
C4 C5 C6 121.7(2)
C4 C5 C10 118.9(2)
C6 C5 C10 119.4(2)
C7 C6 C5 119.6(2)
C7 C6 N1 122.8(2)
C5 C6 N1 117.6(2)
C6 C7 C8 121.1(2)
C9 C8 C7 120.9(2)
C8 C9 C10 120.4(2)
C9 C10 C1 124.0(2)
C9 C10 C5 118.7(2)
C1 C10 C5 117.32(19)
N2 C13 C14 111.49(18)
C15 C14 C13 112.27(18)
N3 C15 C14 114.03(18)

loop_
_geom_bond_atom_site_label_1
_geom_bond_atom_site_label_2
_geom_bond_distance
S1 O1 1.4283(16)
S1 O2 1.4379(15)
S1 N2 1.5904(19)
S1 C1 1.785(2)
N1 C6 1.435(3)
N1 C11 1.464(3)
N1 C12 1.464(3)
N2 C13 1.464(3)
N3 C17 1.463(3)
N3 C16 1.471(3)
N3 C15 1.474(3)
C1 C2 1.367(3)
C1 C10 1.435(3)
C2 C3 1.410(3)
C3 C4 1.361(3)
C4 C5 1.418(3)
C5 C6 1.427(3)
C5 C10 1.437(3)
C6 C7 1.367(3)
C7 C8 1.405(3)
C8 C9 1.372(3)
C9 C10 1.414(3)
C13 C14 1.519(3)
C14 C15 1.513(3)

loop_
_geom_hbond_atom_site_label_D
_geom_hbond_atom_site_label_H
_geom_hbond_atom_site_label_A
_geom_hbond_distance_DH
_geom_hbond_distance_HA
_geom_hbond_distance_DA
_geom_hbond_angle_DHA
_geom_hbond_site_symmetry_A
N2 H1N N3 0.82(3) 2.03(3) 2.833(3) 168(3) 3_666
